data_2208058
loop_
_publ_author_name
'Bream, Richard'
'Watkin, David'

_publ_section_title
;
 <i>trans</i>-1,4-Dimethylcyclohexane
;
_journal_coeditor_code FL6205
_journal_issue 2
_journal_name_full 'Acta Crystallographica Section E'
_journal_page_first o414
_journal_page_last o415
_journal_paper_doi 10.1107/S1600536805042273
_journal_volume 62
_journal_year 2006
_chemical_formula_iupac 'C8 H16'
_chemical_formula_moiety 'C8 H16'
_chemical_formula_sum 'C8 H16'
_chemical_formula_weight 112.22
_chemical_melting_point 236.217
_chemical_name_systematic 'Trans-1,4 dimethyl cyclohexane'
_space_group_IT_number 14
_symmetry_cell_setting monoclinic
_symmetry_space_group_name_Hall '-P 2ybc'
_symmetry_space_group_name_H-M 'P 1 21/c 1'
_atom_sites_solution_hydrogens geom
_atom_sites_solution_primary direct
_audit_creation_method CRYSTALS_ver_12.82
_cell_angle_alpha 90
_cell_angle_beta 103.8918(18)
_cell_angle_gamma 90
_cell_formula_units_Z 2
_cell_length_a 6.0843(2)
_cell_length_b 5.4818(2)
_cell_length_c 11.7629(5)
_cell_measurement_reflns_used 882
_cell_measurement_temperature 150
_cell_measurement_theta_max 27
_cell_measurement_theta_min 1
_cell_volume 380.85(2)
_computing_cell_refinement DENZO/SCALEPACK
_computing_data_collection 'COLLECT (Nonius, 2001).'
_computing_data_reduction 'DENZO/SCALEPACK (Otwinowski & Minor, 1997)'
_computing_molecular_graphics 'CAMERON (Watkin <i>et al.</i>,  1996)'
_computing_publication_material CRYSTALS
_computing_structure_refinement 'CRYSTALS (Betteridge <i>et al.</i>,  2003)'
_computing_structure_solution 'SIR92 (Altomare <i>et al.</i>,  1994)'
_diffrn_ambient_temperature 150
_diffrn_measured_fraction_theta_full 0.988
_diffrn_measured_fraction_theta_max 0.982
_diffrn_measurement_device_type 'Nonius KappaCCD area-detector'
_diffrn_measurement_method \w
_diffrn_radiation_monochromator graphite
_diffrn_radiation_type 'Mo K\a'
_diffrn_radiation_wavelength 0.71073
_diffrn_reflns_av_R_equivalents 0.027
_diffrn_reflns_limit_h_max 7
_diffrn_reflns_limit_h_min -7
_diffrn_reflns_limit_k_max 6
_diffrn_reflns_limit_k_min -7
_diffrn_reflns_limit_l_max 15
_diffrn_reflns_limit_l_min -15
_diffrn_reflns_number 4141
_diffrn_reflns_theta_full 26.465
_diffrn_reflns_theta_max 27.567
_diffrn_reflns_theta_min 3.449
_diffrn_standards_number 0
_exptl_absorpt_coefficient_mu 0.054
_exptl_absorpt_correction_T_max 1.000
_exptl_absorpt_correction_T_min 0.758
_exptl_absorpt_correction_type multi-scan
_exptl_absorpt_process_details '(DENZO/SCALEPACK; Otwinowski & Minor, 1997)'
_exptl_crystal_colour colourless
_exptl_crystal_density_diffrn 0.978
_exptl_crystal_description cylinder
_exptl_crystal_F_000 128
_exptl_crystal_size_max 1.00
_exptl_crystal_size_rad 0.20
_refine_diff_density_max 0.19
_refine_diff_density_min -0.17
_refine_ls_extinction_method none
_refine_ls_goodness_of_fit_ref 0.9942
_refine_ls_hydrogen_treatment constr
_refine_ls_matrix_type full
_refine_ls_number_parameters 13
_refine_ls_number_reflns 861
_refine_ls_number_restraints 0
_refine_ls_R_factor_all 0.0444
_refine_ls_R_factor_gt 0.0444
_refine_ls_shift/su_max 0.000356
_refine_ls_structure_factor_coef Fsqd
_refine_ls_weighting_details
;
w = 1/[\s^2^(F^2^) + ( 0.03P)^2^ + 0.07P] where
 P=(max(Fo^2^,0) + 2Fc^2^)/3
;
_refine_ls_weighting_scheme calc
_refine_ls_wR_factor_all 0.0914
_refine_ls_wR_factor_gt 0.0914
_refine_ls_wR_factor_ref 0.0914
_reflns_number_gt 861
_reflns_number_total 862
_reflns_threshold_expression I>3\s(I)
_cod_data_source_file fl6205.cif
_cod_data_source_block I
_cod_depositor_comments
;
The following automatic conversions were performed:
'_symmetry_cell_setting' value 'Monoclinic' changed to 'monoclinic'
according to '/home/saulius/struct/CIF-dictionaries/cif_core.dic'
dictionary named 'cif_core.dic' version 2.4.1 from 2010-06-29.

Automatic conversion script
Id: cif_fix_enum 1527 2010-12-29 10:47:43Z saulius 

The following automatic conversions were performed:

'_symmetry_cell_setting' value 'Monoclinic' changed to 'monoclinic'
according to /home/saulius/struct/CIF-dictionaries/cif_core.dic
dictionary named 'cif_core.dic' version 2.4.1 from 2010-06-29.

Automatic conversion script
Id: cif_fix_values 1715 2011-07-08 13:25:40Z adriana 
;
_cod_database_code 2208058
_cod_database_fobs_code 2208058

loop_
_symmetry_equiv_pos_as_xyz
x,y,z
-x,-y,-z
-x,y+1/2,-z+1/2
x,-y+1/2,z+1/2

loop_
_atom_site_label
_atom_site_fract_x
_atom_site_fract_y
_atom_site_fract_z
_atom_site_U_iso_or_equiv
_atom_site_adp_type
_atom_site_occupancy
_atom_site_type_symbol
C1 0.22877(14) 0.08561(16) 0.56580(7) 0.0289 Uani 1.0000 C
C2 0.13233(14) 0.14820(17) 0.43681(7) 0.0323 Uani 1.0000 C
C3 0.03582(15) 0.04284(17) 0.62583(8) 0.0331 Uani 1.0000 C
C4 0.39112(15) 0.28192(18) 0.62800(9) 0.0389 Uani 1.0000 C
H11 0.3132 -0.0696 0.5701 0.0332 Uiso 1.0000 H
H21 0.0554 0.3079 0.4325 0.0369 Uiso 1.0000 H
H22 0.2582 0.1675 0.3975 0.0380 Uiso 1.0000 H
H31 -0.0450 0.2001 0.6270 0.0402 Uiso 1.0000 H
H32 0.0987 -0.0087 0.7079 0.0404 Uiso 1.0000 H
H41 0.4578 0.2351 0.7116 0.0558 Uiso 1.0000 H
H42 0.3105 0.4379 0.6274 0.0552 Uiso 1.0000 H
H43 0.5149 0.3077 0.5892 0.0549 Uiso 1.0000 H

loop_
_atom_site_aniso_label
_atom_site_aniso_U_11
_atom_site_aniso_U_22
_atom_site_aniso_U_33
_atom_site_aniso_U_12
_atom_site_aniso_U_13
_atom_site_aniso_U_23
C1 0.0289 0.0268 0.0303 0.0042 0.0054 0.0008
C2 0.0333 0.0345 0.0302 0.0002 0.0098 0.0043
C3 0.0370 0.0383 0.0243 0.0006 0.0078 -0.0002
C4 0.0356 0.0360 0.0418 -0.0014 0.0028 -0.0019

loop_
_atom_type_symbol
_atom_type_scat_dispersion_real
_atom_type_scat_dispersion_imag
_atom_type_scat_source
C 0.0033 0.0016 'International Tables Vol C 4.2.6.8 and 6.1.1.4'
H 0.0000 0.0000 'International Tables Vol C 4.2.6.8 and 6.1.1.4'

loop_
_geom_angle_atom_site_label_1
_geom_angle_atom_site_label_2
_geom_angle_atom_site_label_3
_geom_angle_site_symmetry_1
_geom_angle_site_symmetry_3
_geom_angle
_geom_angle_publ_flag
C2 C1 C3 . . 109.82(7) no
C2 C1 C4 . . 111.60(7) no
C3 C1 C4 . . 111.61(7) no
C2 C1 H11 . . 108.4 no
C3 C1 H11 . . 107.0 no
C4 C1 H11 . . 108.3 no
C1 C2 C3 . 2_556 112.25(7) no
C1 C2 H21 . . 108.3 no
C3 C2 H21 2_556 . 109.2 no
C1 C2 H22 . . 109.4 no
C3 C2 H22 2_556 . 110.6 no
H21 C2 H22 . . 106.9 no
C1 C3 C2 . 2_556 112.54(7) no
C1 C3 H31 . . 108.1 no
C2 C3 H31 2_556 . 109.0 no
C1 C3 H32 . . 109.5 no
C2 C3 H32 2_556 . 109.4 no
H31 C3 H32 . . 108.1 no
C1 C4 H41 . . 110.7 no
C1 C4 H42 . . 110.2 no
H41 C4 H42 . . 108.2 no
C1 C4 H43 . . 111.1 no
H41 C4 H43 . . 108.6 no
H42 C4 H43 . . 108.0 no

loop_
_geom_bond_atom_site_label_1
_geom_bond_atom_site_label_2
_geom_bond_site_symmetry_2
_geom_bond_distance
_geom_bond_publ_flag
C1 C2 . 1.5286(12) no
C1 C3 . 1.5264(12) no
C1 C4 . 1.5238(12) no
C1 H11 . 0.989 no
C2 C3 2_556 1.5246(12) no
C2 H21 . 0.988 no
C2 H22 . 0.991 no
C3 H31 . 0.994 no
C3 H32 . 0.990 no
C4 H41 . 1.003 no
C4 H42 . 0.985 no
C4 H43 . 0.980 no
